data_4061253
_journal_name_full Organometallics
_journal_paper_doi 10.1021/om0494162
_journal_year 2004
_chemical_formula_sum 'C15 H19 Cl3 Cr N3'
_chemical_formula_weight 399.68
_space_group_IT_number 14
_symmetry_cell_setting monoclinic
_symmetry_space_group_name_Hall '-P 2yn'
_symmetry_space_group_name_H-M 'P 1 21/n 1'
_cell_angle_alpha 90.00
_cell_angle_beta 114.85(2)
_cell_angle_gamma 90.00
_cell_formula_units_Z 4
_cell_length_a 11.874(3)
_cell_length_b 11.629(3)
_cell_length_c 14.032(2)
_cell_measurement_temperature 293(2)
_cell_volume 1758.1(7)
_diffrn_ambient_temperature 293(2)
_exptl_crystal_density_diffrn 1.510
_cod_depositor_comments
;
The following automatic conversions were performed:
'_symmetry_cell_setting' value 'Monoclinic' changed to 'monoclinic'
according to '/home/saulius/struct/CIF-dictionaries/cif_core.dic'
dictionary named 'cif_core.dic' version 2.4.1 from 2010-06-29.

Automatic conversion script
Id: cif_fix_enum 1527 2010-12-29 10:47:43Z saulius 
;
_cod_original_sg_symbol_H-M 'P 21/n'
_cod_database_code 4061253

loop_
_symmetry_equiv_pos_as_xyz
'x, y, z'
'-x+1/2, y+1/2, -z+1/2'
'-x, -y, -z'
'x-1/2, -y-1/2, z-1/2'

loop_
_atom_site_label
_atom_site_type_symbol
_atom_site_fract_x
_atom_site_fract_y
_atom_site_fract_z
_atom_site_U_iso_or_equiv
_atom_site_adp_type
_atom_site_occupancy
_atom_site_symmetry_multiplicity
_atom_site_calc_flag
_atom_site_refinement_flags
_atom_site_disorder_assembly
_atom_site_disorder_group
Cr1 Cr 0.80314(11) 0.24038(11) 0.11898(9) 0.0276(4) Uani 1 1 d . . .
Cl1 Cl 0.64247(19) 0.36966(18) 0.07580(16) 0.0418(6) Uani 1 1 d . . .
Cl2 Cl 0.67115(19) 0.08499(18) 0.08943(16) 0.0395(6) Uani 1 1 d . . .
Cl3 Cl 0.79487(19) 0.23927(19) -0.04986(15) 0.0422(6) Uani 1 1 d . . .
N1 N 0.9528(6) 0.1261(5) 0.1742(5) 0.0323(16) Uani 1 1 d . . .
N2 N 0.9199(6) 0.3825(6) 0.1634(5) 0.0340(17) Uani 1 1 d . . .
N3 N 0.8537(5) 0.2364(5) 0.2838(4) 0.0258(14) Uani 1 1 d . . .
C1 C 0.8934(7) 0.1168(6) 0.3171(6) 0.0311(19) Uani 1 1 d . . .
H1A H 0.8213 0.0672 0.2970 0.037 Uiso 1 1 calc R . .
H1B H 0.9391 0.1135 0.3929 0.037 Uiso 1 1 calc R . .
C2 C 0.9747(7) 0.0765(7) 0.2653(6) 0.033(2) Uani 1 1 d . . .
C3 C 1.0652(8) -0.0082(8) 0.3110(7) 0.048(2) Uani 1 1 d . . .
H3A H 1.0788 -0.0409 0.3754 0.057 Uiso 1 1 calc R . .
C4 C 1.1319(9) -0.0406(8) 0.2582(8) 0.058(3) Uani 1 1 d . . .
H4A H 1.1920 -0.0975 0.2859 0.070 Uiso 1 1 calc R . .
C5 C 1.1119(8) 0.0099(9) 0.1632(8) 0.055(3) Uani 1 1 d . . .
H5A H 1.1584 -0.0118 0.1270 0.066 Uiso 1 1 calc R . .
C6 C 1.0223(8) 0.0925(8) 0.1239(7) 0.046(2) Uani 1 1 d . . .
H6A H 1.0086 0.1268 0.0601 0.055 Uiso 1 1 calc R . .
C7 C 0.9643(7) 0.3139(7) 0.3388(6) 0.039(2) Uani 1 1 d . . .
H7A H 0.9556 0.3522 0.3968 0.047 Uiso 1 1 calc R . .
H7B H 1.0390 0.2675 0.3676 0.047 Uiso 1 1 calc R . .
C8 C 0.9772(7) 0.4014(6) 0.2675(6) 0.0308(19) Uani 1 1 d . . .
C9 C 1.0477(8) 0.4998(8) 0.3075(7) 0.045(2) Uani 1 1 d . . .
H9A H 1.0845 0.5134 0.3795 0.053 Uiso 1 1 calc R . .
C10 C 1.0624(9) 0.5770(8) 0.2389(8) 0.057(3) Uani 1 1 d . . .
H10A H 1.1120 0.6418 0.2642 0.068 Uiso 1 1 calc R . .
C11 C 1.0032(9) 0.5571(8) 0.1336(8) 0.052(3) Uani 1 1 d . . .
H11A H 1.0111 0.6089 0.0863 0.062 Uiso 1 1 calc R . .
C12 C 0.9312(8) 0.4591(7) 0.0974(7) 0.042(2) Uani 1 1 d . . .
H12A H 0.8898 0.4467 0.0254 0.050 Uiso 1 1 calc R . .
C13 C 0.7543(7) 0.2725(7) 0.3159(5) 0.0326(19) Uani 1 1 d . . .
H13A H 0.6776 0.2351 0.2701 0.039 Uiso 1 1 calc R . .
H13B H 0.7420 0.3547 0.3049 0.039 Uiso 1 1 calc R . .
C14 C 0.7787(8) 0.2461(9) 0.4300(6) 0.053(3) Uani 1 1 d . . .
H14A H 0.8622 0.2695 0.4765 0.064 Uiso 1 1 calc R . .
H14B H 0.7715 0.1640 0.4384 0.064 Uiso 1 1 calc R . .
C15 C 0.6845(9) 0.3106(9) 0.4588(8) 0.062(3) Uani 1 1 d . . .
H15A H 0.7006 0.2944 0.5305 0.092 Uiso 1 1 calc R . .
H15B H 0.6020 0.2859 0.4135 0.092 Uiso 1 1 calc R . .
H15C H 0.6919 0.3917 0.4504 0.092 Uiso 1 1 calc R . .

loop_
_atom_site_aniso_label
_atom_site_aniso_U_11
_atom_site_aniso_U_22
_atom_site_aniso_U_33
_atom_site_aniso_U_23
_atom_site_aniso_U_13
_atom_site_aniso_U_12
Cr1 0.0258(6) 0.0276(7) 0.0254(6) -0.0010(6) 0.0067(5) 0.0015(6)
Cl1 0.0384(12) 0.0397(13) 0.0371(12) -0.0017(10) 0.0058(10) 0.0134(11)
Cl2 0.0367(12) 0.0339(12) 0.0384(12) -0.0011(10) 0.0064(9) -0.0082(10)
Cl3 0.0459(12) 0.0491(14) 0.0306(10) -0.0024(10) 0.0151(9) 0.0009(12)
N1 0.023(4) 0.025(4) 0.046(4) -0.004(3) 0.013(3) -0.001(3)
N2 0.033(4) 0.033(4) 0.033(4) -0.001(3) 0.011(3) -0.003(3)
N3 0.026(3) 0.021(3) 0.030(3) 0.001(3) 0.011(3) 0.000(3)
C1 0.030(4) 0.024(5) 0.031(4) 0.005(3) 0.005(4) -0.001(4)
C2 0.024(4) 0.026(4) 0.036(5) 0.007(4) -0.001(4) 0.000(4)
C3 0.049(6) 0.041(6) 0.050(6) 0.001(5) 0.018(5) 0.006(5)
C4 0.050(6) 0.048(6) 0.071(7) 0.006(5) 0.018(6) 0.015(5)
C5 0.041(6) 0.062(7) 0.064(7) -0.015(6) 0.023(5) 0.007(5)
C6 0.035(5) 0.046(6) 0.050(6) -0.008(5) 0.012(4) 0.005(5)
C7 0.034(5) 0.036(5) 0.040(5) -0.003(4) 0.008(4) -0.006(4)
C8 0.031(4) 0.023(4) 0.038(5) -0.004(4) 0.014(4) -0.002(4)
C9 0.041(5) 0.049(6) 0.040(5) 0.006(4) 0.013(4) -0.008(5)
C10 0.051(6) 0.041(6) 0.074(7) 0.001(5) 0.021(5) -0.013(5)
C11 0.054(6) 0.043(6) 0.065(7) 0.013(5) 0.031(5) -0.006(5)
C12 0.055(6) 0.034(5) 0.044(5) 0.003(4) 0.027(5) -0.010(5)
C13 0.030(4) 0.037(5) 0.031(4) -0.006(4) 0.014(3) -0.006(4)
C14 0.054(6) 0.071(7) 0.035(5) -0.005(5) 0.019(4) -0.003(6)
C15 0.077(7) 0.059(7) 0.067(7) -0.009(5) 0.048(6) -0.011(6)

loop_
_geom_bond_atom_site_label_1
_geom_bond_atom_site_label_2
_geom_bond_distance
_geom_bond_site_symmetry_2
_geom_bond_publ_flag
Cr1 N2 2.077(7) . ?
Cr1 N1 2.090(6) . ?
Cr1 N3 2.131(6) . ?
Cr1 Cl1 2.301(2) . ?
Cr1 Cl2 2.312(2) . ?
Cr1 Cl3 2.330(2) . ?
N1 C2 1.325(10) . ?
N1 C6 1.349(10) . ?
N2 C12 1.333(10) . ?
N2 C8 1.345(9) . ?
N3 C1 1.480(9) . ?
N3 C13 1.490(9) . ?
N3 C7 1.510(9) . ?
C1 C2 1.506(11) . ?
C2 C3 1.400(11) . ?
C3 C4 1.345(13) . ?
C4 C5 1.383(13) . ?
C5 C6 1.365(12) . ?
C7 C8 1.480(11) . ?
C8 C9 1.389(11) . ?
C9 C10 1.380(12) . ?
C10 C11 1.364(13) . ?
C11 C12 1.386(11) . ?
C13 C14 1.533(10) . ?
C14 C15 1.535(12) . ?
